data_1563863
loop_
_publ_author_name
'Wassy, Daniel'
'Hermann, Mathias'
'W\"ossner, Jan S.'
'Fr\'ed\'eric, Lucas'
'Pieters, Gr\'egory'
'Esser, Birgit'

_publ_section_title
;
 Enantiopure nanohoops through racemic resolution of diketo[n]CPPs by
 chiral derivatization as precursors to DBP[n]CPPs
;
_journal_name_full 'Chemical Science'
_journal_paper_doi 10.1039/D1SC02718B
_journal_year 2021
_chemical_formula_moiety 'C60 H60 O10, 0.474(C10 H8N2), 0.052(C H2 Cl2)'
_chemical_formula_sum 'C64.79 H63.9 Cl0.1 N0.95 O10'
_chemical_formula_weight 1019.52
_space_group_crystal_system triclinic
_space_group_IT_number 2
_space_group_name_Hall '-P 1'
_space_group_name_H-M_alt 'P -1'
_atom_sites_solution_hydrogens geom
_atom_sites_solution_primary direct
_audit_creation_method 'FinalCif by Daniel Kratzert, Freiburg 2019'
_audit_update_record
;
2019-11-13 deposited with the CCDC.	2021-06-21 downloaded from the CCDC.
;
_cell_angle_alpha 82.961(14)
_cell_angle_beta 67.977(10)
_cell_angle_gamma 67.682(11)
_cell_formula_units_Z 2
_cell_length_a 13.254(7)
_cell_length_b 14.439(8)
_cell_length_c 15.761(8)
_cell_measurement_reflns_used 15.72044
_cell_measurement_temperature 100(2)
_cell_measurement_theta_max 1284.695
_cell_measurement_theta_min 33.8455
_cell_volume 2586(2)
_computing_cell_refinement 'SAINT V8.38A'
_computing_data_collection 'Bruker BIS 2018.9.0.3/05-Dec-2018 && APEX3_2018.7-2'
_computing_data_reduction 'SAINT V8.38A'
_computing_structure_refinement 'SHELXL-2018/3 (Sheldrick, 2018)'
_computing_structure_solution 'SHELXT 2014/5 (Sheldrick, 2014)'
_diffrn_ambient_temperature 100(2)
_diffrn_detector CCD
_diffrn_detector_area_resol_mean 7.9
_diffrn_detector_type 'Bruker APEXII'
_diffrn_measured_fraction_theta_full 0.999
_diffrn_measured_fraction_theta_max 0.995
_diffrn_measurement_device 'three-circle diffractometer'
_diffrn_measurement_device_type 'Bruker APEX2 QUAZAR'
_diffrn_measurement_method '\w and \f scans'
_diffrn_measurement_specimen_support 'MiTeGen micromount'
_diffrn_radiation_monochromator 'mirror optics'
_diffrn_radiation_probe x-ray
_diffrn_radiation_type MoK\a
_diffrn_radiation_wavelength 0.71073
_diffrn_reflns_av_R_equivalents 0.0820
_diffrn_reflns_av_unetI/netI 0.0851
_diffrn_reflns_Laue_measured_fraction_full 0.999
_diffrn_reflns_Laue_measured_fraction_max 0.995
_diffrn_reflns_limit_h_max 16
_diffrn_reflns_limit_h_min -16
_diffrn_reflns_limit_k_max 18
_diffrn_reflns_limit_k_min -18
_diffrn_reflns_limit_l_max 19
_diffrn_reflns_limit_l_min -19
_diffrn_reflns_number 45409
_diffrn_reflns_point_group_measured_fraction_full 0.999
_diffrn_reflns_point_group_measured_fraction_max 0.995
_diffrn_reflns_theta_full 25.242
_diffrn_reflns_theta_max 26.787
_diffrn_reflns_theta_min 1.394
_diffrn_source 'microfocus sealed X-ray tube'
_diffrn_source_current 0.6
_diffrn_source_type 'Incoatec I\ms'
_diffrn_source_voltage 50.0
_exptl_absorpt_coefficient_mu 0.093
_exptl_absorpt_correction_T_max 0.7454
_exptl_absorpt_correction_T_min 0.6497
_exptl_absorpt_correction_type multi-scan
_exptl_absorpt_process_details
;
 SADABS 2016/2: Krause, L., Herbst-Irmer, R., Sheldrick G.M. & Stalke D.,
 J. Appl. Cryst. 48 (2015) 3-10
;
_exptl_crystal_colour colourless
_exptl_crystal_density_diffrn 1.309
_exptl_crystal_description block
_exptl_crystal_F_000 1082
_exptl_crystal_recrystallization_method
'A crystal suitable for x-ray diffraction was obtained by slow diffusion ofn-hexane vapour into a chlorobenzene solution.'
_exptl_crystal_size_max 0.160
_exptl_crystal_size_mid 0.120
_exptl_crystal_size_min 0.040
_refine_diff_density_max 0.244
_refine_diff_density_min -0.327
_refine_diff_density_rms 0.056
_refine_ls_extinction_method none
_refine_ls_goodness_of_fit_ref 1.040
_refine_ls_hydrogen_treatment constr
_refine_ls_matrix_type full
_refine_ls_number_parameters 755
_refine_ls_number_reflns 10981
_refine_ls_number_restraints 1220
_refine_ls_restrained_S_all 0.989
_refine_ls_R_factor_all 0.1116
_refine_ls_R_factor_gt 0.0553
_refine_ls_shift/su_max 0.000
_refine_ls_shift/su_mean 0.000
_refine_ls_structure_factor_coef Fsqd
_refine_ls_weighting_details 'w=1/[\s^2^(Fo^2^)+(0.0528P)^2^+0.4813P] where P=(Fo^2^+2Fc^2^)/3'
_refine_ls_weighting_scheme calc
_refine_ls_wR_factor_gt 0.1180
_refine_ls_wR_factor_ref 0.1389
_reflns_Friedel_coverage 0.000
_reflns_number_gt 6579
_reflns_number_total 10981
_reflns_threshold_expression 'I > 2\s(I)'
_cod_data_source_file d1sc02718b2.cif
_cod_data_source_block Esser_DW_259_0m_a
_cod_original_formula_sum 'C64.79 H63.90 Cl0.10 N0.95 O10'
_cod_database_code 1563863
_shelx_shelxl_version_number 2018/3
_shelx_space_group_comment
;
The symmetry employed for this shelxl refinement is uniquely defined
by the following loop, which should always be used as a source of
symmetry information in preference to the above space-group names.
They are only intended as comments.
;
_shelx_estimated_absorpt_t_min 0.985
_shelx_estimated_absorpt_t_max 0.996
_olex2_diffrn_ambient_temperature_device 'Oxford Cryostream 800'

loop_
_space_group_symop_operation_xyz
'x, y, z'
'-x, -y, -z'

loop_
_atom_site_label
_atom_site_type_symbol
_atom_site_fract_x
_atom_site_fract_y
_atom_site_fract_z
_atom_site_U_iso_or_equiv
_atom_site_adp_type
_atom_site_occupancy
_atom_site_site_symmetry_order
_atom_site_calc_flag
_atom_site_refinement_flags_posn
_atom_site_refinement_flags_adp
_atom_site_refinement_flags_occupancy
_atom_site_disorder_assembly
_atom_site_disorder_group
O1 O -0.02556(14) 0.87682(13) 0.85771(11) 0.0284(4) Uani 1 1 d . U . . .
C1 C 0.0598(2) 0.88724(18) 0.79830(16) 0.0210(5) Uani 1 1 d . U . . .
O2 O 0.30073(14) 0.95500(13) 0.51116(11) 0.0268(4) Uani 1 1 d . U . . .
C2 C 0.1840(2) 0.82502(18) 0.78169(16) 0.0199(5) Uani 1 1 d . U . . .
O3 O 0.49792(14) 0.25192(12) 0.99593(11) 0.0246(4) Uani 1 1 d . U . . .
C3 C 0.2282(2) 0.73379(18) 0.82043(16) 0.0221(5) Uani 1 1 d . U . . .
H3 H 0.176576 0.706870 0.866171 0.027 Uiso 1 1 calc R U . . .
O4 O 0.69394(15) 0.22794(14) 0.96921(13) 0.0357(5) Uani 1 1 d . U . . .
C4 C 0.3489(2) 0.68187(18) 0.79179(16) 0.0204(5) Uani 1 1 d . U . . .
O5 O 0.45825(13) 0.07392(12) 0.79396(11) 0.0221(4) Uani 1 1 d . U . . .
C5 C 0.4218(2) 0.72571(18) 0.72520(16) 0.0227(6) Uani 1 1 d . U . . .
H5 H 0.504058 0.692122 0.706378 0.027 Uiso 1 1 calc R U . . .
C6 C 0.3776(2) 0.81675(18) 0.68582(17) 0.0233(6) Uani 1 1 d . U . . .
H6 H 0.428833 0.844753 0.640934 0.028 Uiso 1 1 calc R U . . .
O6 O 0.64460(14) -0.04263(13) 0.78222(12) 0.0277(4) Uani 1 1 d . U . . .
C7 C 0.2571(2) 0.86585(17) 0.71354(16) 0.0199(5) Uani 1 1 d . U . . .
O7 O 0.15950(13) 0.37456(12) 0.17898(11) 0.0229(4) Uani 1 1 d . U . . .
C8 C 0.1875(2) 0.96016(18) 0.67530(16) 0.0210(5) Uani 1 1 d . . . . .
H8 H 0.197952 1.021275 0.688386 0.025 Uiso 1 1 calc R U . . .
O8 O -0.01013(14) 0.36528(13) 0.17144(12) 0.0280(4) Uani 1 1 d . U . . .
C9 C 0.2175(2) 0.94516(17) 0.57288(16) 0.0207(5) Uani 1 1 d . U . . .
C16 C 0.0590(2) 0.96521(18) 0.72357(16) 0.0213(5) Uani 1 1 d . . . . .
H16 H 0.003794 1.033853 0.748368 0.026 Uiso 1 1 calc R U . . .
C17 C 0.3961(2) 0.57888(18) 0.82577(16) 0.0203(5) Uani 1 1 d . U . . .
C18 C 0.3289(2) 0.54849(18) 0.90810(16) 0.0233(6) Uani 1 1 d . U . . .
H18 H 0.259257 0.596676 0.946808 0.028 Uiso 1 1 calc R U . . .
C19 C 0.3620(2) 0.44973(18) 0.93420(16) 0.0227(6) Uani 1 1 d . U . . .
H19 H 0.314577 0.431485 0.990540 0.027 Uiso 1 1 calc R U . . .
C21 C 0.5351(2) 0.40811(18) 0.80226(17) 0.0225(6) Uani 1 1 d . U . . .
H21 H 0.608189 0.360957 0.766607 0.027 Uiso 1 1 calc R U . . .
C20 C 0.4635(2) 0.37621(18) 0.87954(16) 0.0190(5) Uani 1 1 d . U . . .
C23 C 0.4872(2) 0.26655(18) 0.90613(16) 0.0202(5) Uani 1 1 d . U . . .
C22 C 0.5024(2) 0.50792(18) 0.77541(17) 0.0224(6) Uani 1 1 d . U . . .
H22 H 0.553553 0.527387 0.722168 0.027 Uiso 1 1 calc R U . . .
C26 C 0.4594(2) 0.17113(17) 0.75859(16) 0.0206(5) Uani 1 1 d . U . . .
C25 C 0.3571(2) 0.24543(18) 0.83282(16) 0.0221(5) Uani 1 1 d . . . . .
H25A H 0.343253 0.314317 0.809542 0.027 Uiso 1 1 calc R U . . .
H25B H 0.285455 0.231042 0.845701 0.027 Uiso 1 1 calc R U . . .
C24 C 0.3802(2) 0.23959(19) 0.92139(16) 0.0223(6) Uani 1 1 d . . . . .
H24A H 0.393386 0.170933 0.945152 0.027 Uiso 1 1 calc R U . . .
H24B H 0.310756 0.286231 0.967791 0.027 Uiso 1 1 calc R U . . .
C28 C 0.5923(2) 0.18998(18) 0.83552(16) 0.0216(5) Uani 1 1 d . . . . .
H28A H 0.661820 0.208069 0.821115 0.026 Uiso 1 1 calc R U . . .
H28B H 0.608467 0.123058 0.863257 0.026 Uiso 1 1 calc R U . . .
C27 C 0.5743(2) 0.18361(18) 0.74606(16) 0.0218(5) Uani 1 1 d . . . . .
H27A H 0.640242 0.126308 0.708634 0.026 Uiso 1 1 calc R U . . .
H27B H 0.576694 0.245213 0.711390 0.026 Uiso 1 1 calc R U . . .
C29 C 0.4333(2) 0.19075(18) 0.67014(16) 0.0217(5) Uani 1 1 d . U . . .
C30 C 0.4013(2) 0.12755(18) 0.63289(17) 0.0213(5) Uani 1 1 d . U . . .
H30 H 0.405199 0.063937 0.658959 0.026 Uiso 1 1 calc R U . . .
C31 C 0.3641(2) 0.15552(18) 0.55891(17) 0.0226(6) Uani 1 1 d . U . . .
H31 H 0.346120 0.109721 0.533936 0.027 Uiso 1 1 calc R U . . .
C32 C 0.3527(2) 0.24958(18) 0.52073(16) 0.0215(5) Uani 1 1 d . U . . .
C33 C 0.3911(2) 0.3088(2) 0.55417(18) 0.0322(7) Uani 1 1 d . U . . .
H33 H 0.390213 0.371242 0.526452 0.039 Uiso 1 1 calc R U . . .
C34 C 0.4306(2) 0.2807(2) 0.62625(18) 0.0316(6) Uani 1 1 d . U . . .
H34 H 0.456659 0.323934 0.646380 0.038 Uiso 1 1 calc R U . . .
C35 C 0.2950(2) 0.29217(18) 0.45257(16) 0.0199(5) Uani 1 1 d . U . . .
C36 C 0.3054(2) 0.23824(18) 0.38087(16) 0.0210(5) Uani 1 1 d . U . . .
H36 H 0.349091 0.168281 0.375344 0.025 Uiso 1 1 calc R U . . .
C37 C 0.2535(2) 0.28385(18) 0.31639(16) 0.0219(5) Uani 1 1 d . U . . .
H37 H 0.264248 0.244737 0.267249 0.026 Uiso 1 1 calc R U . . .
C38 C 0.1865(2) 0.38551(18) 0.32305(16) 0.0206(5) Uani 1 1 d . U . . .
C39 C 0.1727(2) 0.43856(19) 0.39777(17) 0.0264(6) Uani 1 1 d . U . . .
H39 H 0.125546 0.507772 0.405465 0.032 Uiso 1 1 calc R U . . .
C40 C 0.2251(2) 0.39382(19) 0.46042(17) 0.0268(6) Uani 1 1 d . U . . .
H40 H 0.213658 0.432766 0.509962 0.032 Uiso 1 1 calc R U . . .
C41 C 0.1377(2) 0.44277(18) 0.24998(16) 0.0200(5) Uani 1 1 d . U . . .
C42 C 0.00648(19) 0.50802(18) 0.29305(16) 0.0211(5) Uani 1 1 d . . . . .
H42A H -0.039341 0.463696 0.311655 0.025 Uiso 1 1 calc R U . . .
H42B H -0.006133 0.541986 0.349037 0.025 Uiso 1 1 calc R U . . .
C43 C -0.0398(2) 0.58706(18) 0.22946(17) 0.0214(5) Uani 1 1 d . . . . .
H43A H -0.121867 0.629027 0.263505 0.026 Uiso 1 1 calc R U . . .
H43B H -0.038689 0.553225 0.177987 0.026 Uiso 1 1 calc R U . . .
C44 C 0.0320(2) 0.65444(18) 0.19112(16) 0.0203(5) Uani 1 1 d D U . . .
C45 C 0.15669(19) 0.58486(18) 0.13785(16) 0.0204(5) Uani 1 1 d . . . . .
H45A H 0.155731 0.550020 0.087985 0.024 Uiso 1 1 calc R U . . .
H45B H 0.206206 0.625389 0.109606 0.024 Uiso 1 1 calc R U . . .
C46 C 0.2098(2) 0.50717(18) 0.19923(16) 0.0209(5) Uani 1 1 d . . . . .
H46A H 0.218548 0.542210 0.244736 0.025 Uiso 1 1 calc R U . . .
H46B H 0.288770 0.462795 0.161207 0.025 Uiso 1 1 calc R U . . .
C47 C 0.02764(19) 0.71704(17) 0.26528(16) 0.0193(5) Uani 1 1 d . U . . .
C48 C -0.0682(2) 0.7454(2) 0.34537(18) 0.0307(6) Uani 1 1 d . U . . .
H48 H -0.135050 0.731397 0.351560 0.037 Uiso 1 1 calc R U . . .
C49 C -0.0702(2) 0.7937(2) 0.41722(18) 0.0311(6) Uani 1 1 d . U . . .
H49 H -0.138268 0.811873 0.471004 0.037 Uiso 1 1 calc R U . . .
C50 C 0.02494(19) 0.81627(17) 0.41246(16) 0.0183(5) Uani 1 1 d . U . . .
C51 C 0.1180(2) 0.7933(2) 0.32922(17) 0.0289(6) Uani 1 1 d . U . . .
H51 H 0.182644 0.811648 0.320963 0.035 Uiso 1 1 calc R U . . .
C15 C 0.0331(2) 0.93183(17) 0.64885(16) 0.0189(5) Uani 1 1 d . U . . .
C52 C 0.1197(2) 0.7446(2) 0.25797(17) 0.0275(6) Uani 1 1 d . U . . .
H52 H 0.185769 0.729853 0.202699 0.033 Uiso 1 1 calc R U . . .
C53 C 0.5751(2) 0.2873(2) 1.01098(18) 0.0289(6) Uani 1 1 d . U . . .
H53A H 0.556493 0.290941 1.077748 0.035 Uiso 1 1 calc R U . . .
H53B H 0.562082 0.356117 0.987661 0.035 Uiso 1 1 calc R U . . .
C54 C 0.7238(3) 0.1311(2) 1.0075(2) 0.0452(8) Uani 1 1 d . U . . .
H54A H 0.679639 0.095078 0.997481 0.068 Uiso 1 1 calc R U . . .
H54B H 0.704735 0.137928 1.073395 0.068 Uiso 1 1 calc R U . . .
H54C H 0.807660 0.093784 0.978085 0.068 Uiso 1 1 calc R U . . .
C55 C 0.5535(2) -0.01093(18) 0.74740(17) 0.0256(6) Uani 1 1 d . U . . .
H55A H 0.525683 -0.066544 0.751471 0.031 Uiso 1 1 calc R U . . .
H55B H 0.584577 0.004570 0.681893 0.031 Uiso 1 1 calc R U . . .
C56 C 0.6115(2) -0.0787(2) 0.87346(18) 0.0359(7) Uani 1 1 d . U . . .
H56A H 0.592861 -0.138268 0.873650 0.054 Uiso 1 1 calc R U . . .
H56B H 0.542690 -0.026512 0.913521 0.054 Uiso 1 1 calc R U . . .
H56C H 0.676100 -0.095995 0.895689 0.054 Uiso 1 1 calc R U . . .
C57 C 0.0875(2) 0.31752(19) 0.19783(18) 0.0263(6) Uani 1 1 d . U . . .
H57A H 0.134128 0.251927 0.165188 0.032 Uiso 1 1 calc R U . . .
H57B H 0.060273 0.304876 0.264285 0.032 Uiso 1 1 calc R U . . .
C58 C 0.0222(2) 0.3703(2) 0.07396(18) 0.0367(7) Uani 1 1 d . U . . .
H58A H 0.074387 0.408117 0.049569 0.055 Uiso 1 1 calc R U . . .
H58B H -0.048122 0.403915 0.058507 0.055 Uiso 1 1 calc R U . . .
H58C H 0.062325 0.302408 0.047118 0.055 Uiso 1 1 calc R U . . .
C12 C 0.0264(2) 0.86051(17) 0.49268(16) 0.0191(5) Uani 1 1 d . U . . .
C13 C -0.0663(2) 0.87731(18) 0.57862(16) 0.0218(5) Uani 1 1 d . U . . .
H13 H -0.132933 0.863588 0.583549 0.026 Uiso 1 1 calc R U . . .
C14 C -0.0648(2) 0.91261(18) 0.65557(16) 0.0220(6) Uani 1 1 d . U . . .
H14 H -0.129122 0.923513 0.711783 0.026 Uiso 1 1 calc R U . . .
C10 C 0.1245(2) 0.91778(17) 0.56477(16) 0.0194(5) Uani 1 1 d . U . . .
C11 C 0.1223(2) 0.88270(17) 0.48716(16) 0.0193(5) Uani 1 1 d . U . . .
H11 H 0.185973 0.873928 0.430713 0.023 Uiso 1 1 calc R U . . .
O9 O -0.0208(3) 0.7153(2) 0.1266(3) 0.0216(9) Uani 0.877(4) 1 d D U P A 1
C59 C 0.0204(3) 0.7932(2) 0.0842(2) 0.0264(8) Uani 0.877(4) 1 d D U P A 1
H59A H 0.101295 0.775004 0.082016 0.032 Uiso 0.877(4) 1 calc R U P A 1
H59B H 0.022453 0.799273 0.020382 0.032 Uiso 0.877(4) 1 calc R U P A 1
O10 O -0.0492(6) 0.8868(4) 0.1300(3) 0.0298(9) Uani 0.877(4) 1 d D U P A 1
C60 C -0.1640(3) 0.9207(2) 0.1299(2) 0.0379(9) Uani 0.877(4) 1 d D U P A 1
H60A H -0.161252 0.913299 0.067960 0.057 Uiso 0.877(4) 1 calc R U P A 1
H60B H -0.204068 0.991403 0.149329 0.057 Uiso 0.877(4) 1 calc R U P A 1
H60C H -0.206500 0.881009 0.172182 0.057 Uiso 0.877(4) 1 calc R U P A 1
O9B O 0.003(2) 0.7280(18) 0.1221(17) 0.019(5) Uani 0.123(4) 1 d D U P A 2
C59B C -0.1014(18) 0.8121(15) 0.1563(17) 0.047(5) Uani 0.123(4) 1 d D U P A 2
H59C H -0.147156 0.803498 0.220779 0.056 Uiso 0.123(4) 1 calc R U P A 2
H59D H -0.150660 0.825656 0.118712 0.056 Uiso 0.123(4) 1 calc R U P A 2
O10B O -0.056(5) 0.888(4) 0.148(2) 0.052(7) Uani 0.123(4) 1 d D U P A 2
C60B C -0.010(2) 0.9153(19) 0.0558(18) 0.060(8) Uani 0.123(4) 1 d D U P A 2
H60D H 0.075868 0.885242 0.033569 0.090 Uiso 0.123(4) 1 calc R U P A 2
H60E H -0.033926 0.988341 0.052270 0.090 Uiso 0.123(4) 1 calc R U P A 2
H60F H -0.038811 0.890874 0.017873 0.090 Uiso 0.123(4) 1 calc R U P A 2
N1 N 0.3926(2) 0.56781(19) 0.44971(19) 0.0328(6) Uani 0.948(3) 1 d . U P B 1
C1A C 0.4380(2) 0.5308(2) 0.5172(2) 0.0320(7) Uani 0.948(3) 1 d . U P B 1
C2A C 0.3681(3) 0.5484(2) 0.6079(2) 0.0395(8) Uani 0.948(3) 1 d . U P B 1
H2A H 0.400187 0.522735 0.654375 0.047 Uiso 0.948(3) 1 calc R U P B 1
C3A C 0.2476(3) 0.6051(3) 0.6311(2) 0.0407(9) Uani 0.948(3) 1 d . U P B 1
H3A H 0.197765 0.617589 0.693565 0.049 Uiso 0.948(3) 1 calc R U P B 1
C4A C 0.2043(3) 0.6411(2) 0.5650(2) 0.0436(9) Uani 0.948(3) 1 d . U P B 1
H4A H 0.123607 0.679893 0.579784 0.052 Uiso 0.948(3) 1 calc R U P B 1
C5A C 0.2794(3) 0.6211(2) 0.4730(2) 0.0475(9) Uani 0.948(3) 1 d . U P B 1
H5A H 0.247978 0.646494 0.426134 0.057 Uiso 0.948(3) 1 calc R U P B 1
Cl1_1 Cl 0.347(2) 0.600(2) 0.5115(19) 0.116(10) Uani 0.052(3) 1 d D U P B 2
Cl2_1 Cl 0.256(3) 0.529(2) 0.6880(19) 0.136(12) Uani 0.052(3) 1 d D U P B 2
C1_1 C 0.257(9) 0.641(2) 0.627(3) 0.080(15) Uani 0.052(3) 1 d D U P B 2
H1A_1 H 0.177150 0.685397 0.630567 0.096 Uiso 0.052(3) 1 calc R U P B 2
H1AB_1 H 0.290026 0.678442 0.651134 0.096 Uiso 0.052(3) 1 calc R U P B 2

loop_
_atom_site_aniso_label
_atom_site_aniso_U_11
_atom_site_aniso_U_22
_atom_site_aniso_U_33
_atom_site_aniso_U_23
_atom_site_aniso_U_13
_atom_site_aniso_U_12
O1 0.0242(10) 0.0344(11) 0.0234(10) 0.0026(8) -0.0064(8) -0.0100(8)
C1 0.0249(13) 0.0234(14) 0.0165(13) -0.0037(10) -0.0087(11) -0.0080(11)
O2 0.0278(10) 0.0316(11) 0.0240(10) 0.0017(8) -0.0078(8) -0.0157(8)
C2 0.0238(13) 0.0230(13) 0.0158(12) -0.0011(10) -0.0089(10) -0.0092(11)
O3 0.0305(10) 0.0280(10) 0.0218(9) 0.0026(8) -0.0143(8) -0.0132(8)
C3 0.0280(13) 0.0241(14) 0.0173(13) 0.0019(11) -0.0086(11) -0.0128(11)
O4 0.0335(11) 0.0380(12) 0.0439(12) 0.0092(9) -0.0232(10) -0.0150(9)
C4 0.0242(13) 0.0222(13) 0.0181(13) -0.0029(10) -0.0099(11) -0.0084(11)
O5 0.0219(9) 0.0164(9) 0.0258(10) -0.0003(7) -0.0074(8) -0.0054(7)
C5 0.0216(13) 0.0245(14) 0.0242(14) 0.0016(11) -0.0097(11) -0.0094(11)
C6 0.0258(13) 0.0242(14) 0.0264(14) 0.0023(11) -0.0122(11) -0.0135(11)
O6 0.0249(9) 0.0248(10) 0.0268(10) 0.0034(8) -0.0086(8) -0.0035(8)
C7 0.0275(13) 0.0180(13) 0.0205(13) -0.0011(10) -0.0141(11) -0.0090(11)
O7 0.0244(9) 0.0244(10) 0.0229(9) -0.0059(7) -0.0080(8) -0.0104(8)
C8 0.0265(13) 0.0177(13) 0.0231(13) 0.0011(10) -0.0118(11) -0.0097(11)
O8 0.0268(10) 0.0300(10) 0.0322(10) -0.0028(8) -0.0125(8) -0.0125(8)
C9 0.0258(13) 0.0145(13) 0.0220(13) 0.0012(10) -0.0109(11) -0.0056(11)
C16 0.0250(13) 0.0167(13) 0.0196(13) -0.0018(10) -0.0091(11) -0.0033(11)
C17 0.0228(13) 0.0224(13) 0.0204(13) 0.0004(10) -0.0106(11) -0.0103(11)
C18 0.0252(13) 0.0226(14) 0.0174(13) -0.0042(10) -0.0072(11) -0.0028(11)
C19 0.0270(13) 0.0244(14) 0.0166(13) 0.0002(11) -0.0060(11) -0.0111(11)
C21 0.0182(12) 0.0222(14) 0.0254(14) -0.0028(11) -0.0078(11) -0.0045(11)
C20 0.0215(12) 0.0207(13) 0.0185(13) -0.0025(10) -0.0111(10) -0.0068(11)
C23 0.0243(13) 0.0217(13) 0.0170(13) 0.0006(10) -0.0100(11) -0.0083(11)
C22 0.0220(13) 0.0243(14) 0.0247(14) 0.0024(11) -0.0100(11) -0.0115(11)
C26 0.0245(13) 0.0162(13) 0.0235(13) -0.0003(10) -0.0102(11) -0.0081(11)
C25 0.0220(13) 0.0213(14) 0.0244(14) -0.0016(11) -0.0092(11) -0.0079(11)
C24 0.0226(13) 0.0228(14) 0.0225(13) -0.0015(11) -0.0075(11) -0.0093(11)
C28 0.0205(13) 0.0224(14) 0.0232(13) -0.0005(11) -0.0080(11) -0.0088(11)
C27 0.0209(13) 0.0202(14) 0.0235(13) -0.0021(11) -0.0066(11) -0.0071(11)
C29 0.0216(13) 0.0215(13) 0.0220(13) -0.0022(11) -0.0065(11) -0.0082(11)
C30 0.0216(13) 0.0180(13) 0.0264(14) -0.0001(11) -0.0098(11) -0.0080(11)
C31 0.0221(13) 0.0218(14) 0.0288(14) -0.0026(11) -0.0107(11) -0.0107(11)
C32 0.0215(13) 0.0249(14) 0.0202(13) -0.0001(11) -0.0058(11) -0.0118(11)
C33 0.0492(17) 0.0280(15) 0.0365(16) 0.0112(13) -0.0253(14) -0.0253(14)
C34 0.0487(17) 0.0275(15) 0.0366(16) 0.0059(12) -0.0264(14) -0.0234(14)
C35 0.0202(12) 0.0214(13) 0.0205(13) 0.0005(10) -0.0047(10) -0.0126(11)
C36 0.0202(13) 0.0196(13) 0.0251(14) -0.0013(11) -0.0085(11) -0.0082(11)
C37 0.0220(13) 0.0237(14) 0.0216(13) -0.0064(11) -0.0071(11) -0.0086(11)
C38 0.0216(13) 0.0215(13) 0.0195(13) -0.0020(10) -0.0056(11) -0.0098(11)
C39 0.0318(14) 0.0191(14) 0.0268(15) -0.0021(11) -0.0122(12) -0.0052(12)
C40 0.0390(15) 0.0232(14) 0.0214(14) -0.0031(11) -0.0124(12) -0.0122(12)
C41 0.0204(12) 0.0212(13) 0.0194(13) -0.0037(10) -0.0071(10) -0.0075(11)
C42 0.0189(12) 0.0224(14) 0.0228(13) -0.0012(11) -0.0057(11) -0.0096(11)
C43 0.0172(12) 0.0244(14) 0.0236(14) -0.0042(11) -0.0063(11) -0.0083(11)
C44 0.0209(12) 0.0216(13) 0.0192(13) 0.0016(10) -0.0088(10) -0.0071(11)
C45 0.0213(12) 0.0230(14) 0.0182(13) -0.0001(10) -0.0066(10) -0.0097(11)
C46 0.0181(12) 0.0229(14) 0.0200(13) -0.0019(10) -0.0043(10) -0.0073(11)
C47 0.0197(12) 0.0188(13) 0.0203(13) 0.0015(10) -0.0089(10) -0.0063(11)
C48 0.0232(14) 0.0376(17) 0.0331(15) -0.0131(13) -0.0036(12) -0.0149(13)
C49 0.0241(14) 0.0384(17) 0.0288(15) -0.0137(13) 0.0015(12) -0.0156(13)
C50 0.0196(12) 0.0159(13) 0.0193(13) 0.0014(10) -0.0085(10) -0.0052(10)
C51 0.0242(13) 0.0472(18) 0.0229(14) -0.0046(12) -0.0056(11) -0.0222(13)
C15 0.0232(13) 0.0130(12) 0.0204(13) 0.0033(10) -0.0113(11) -0.0038(10)
C52 0.0255(14) 0.0412(17) 0.0200(14) -0.0040(12) -0.0051(11) -0.0180(13)
C53 0.0356(15) 0.0300(15) 0.0313(15) 0.0037(12) -0.0212(13) -0.0144(13)
C54 0.0453(18) 0.0363(18) 0.062(2) 0.0081(16) -0.0330(17) -0.0113(15)
C55 0.0294(14) 0.0191(14) 0.0272(15) -0.0040(11) -0.0093(12) -0.0070(12)
C56 0.0374(16) 0.0315(16) 0.0284(15) 0.0046(13) -0.0098(13) -0.0048(13)
C57 0.0276(14) 0.0230(14) 0.0326(15) -0.0036(12) -0.0129(12) -0.0103(12)
C58 0.0422(17) 0.0434(18) 0.0361(17) 0.0019(14) -0.0202(14) -0.0219(15)
C12 0.0216(12) 0.0178(13) 0.0186(13) 0.0015(10) -0.0087(10) -0.0068(10)
C13 0.0209(13) 0.0237(14) 0.0208(13) 0.0020(11) -0.0073(11) -0.0086(11)
C14 0.0185(12) 0.0258(14) 0.0176(13) 0.0014(11) -0.0054(10) -0.0051(11)
C10 0.0230(13) 0.0140(12) 0.0209(13) 0.0031(10) -0.0104(11) -0.0046(10)
C11 0.0191(12) 0.0159(13) 0.0197(13) 0.0013(10) -0.0056(10) -0.0046(10)
O9 0.0270(18) 0.0199(13) 0.0268(13) 0.0028(10) -0.0169(12) -0.0113(11)
C59 0.0314(17) 0.0278(18) 0.0251(17) 0.0079(14) -0.0144(14) -0.0140(14)
O10 0.049(2) 0.0258(15) 0.030(2) 0.0076(15) -0.028(2) -0.0190(16)
C60 0.044(2) 0.0241(18) 0.048(2) -0.0047(15) -0.0284(18) -0.0017(15)
O9B 0.018(8) 0.028(7) 0.019(7) -0.002(5) -0.012(6) -0.010(6)
C59B 0.041(8) 0.031(8) 0.052(10) 0.002(8) -0.009(8) -0.002(6)
O10B 0.055(12) 0.030(9) 0.054(12) -0.009(10) -0.004(10) -0.008(9)
C60B 0.069(16) 0.030(13) 0.058(13) 0.000(11) -0.005(11) -0.011(12)
N1 0.0354(15) 0.0295(15) 0.0340(16) 0.0029(12) -0.0079(13) -0.0172(12)
C1A 0.0318(16) 0.0224(16) 0.0376(17) -0.0012(13) -0.0034(14) -0.0138(13)
C2A 0.0398(18) 0.042(2) 0.0394(18) -0.0031(15) -0.0149(15) -0.0158(15)
C3A 0.0350(18) 0.046(2) 0.042(2) -0.0129(17) -0.0047(15) -0.0200(17)
C4A 0.0333(18) 0.0348(19) 0.051(2) 0.0021(16) -0.0064(16) -0.0089(15)
C5A 0.047(2) 0.043(2) 0.050(2) 0.0132(17) -0.0203(18) -0.0156(17)
Cl1_1 0.083(16) 0.15(2) 0.095(17) 0.051(15) -0.059(13) -0.006(14)
Cl2_1 0.16(2) 0.12(2) 0.14(2) 0.055(18) -0.058(18) -0.075(18)
C1_1 0.060(19) 0.08(2) 0.078(19) -0.007(19) -0.004(18) -0.019(17)

loop_
_atom_type_symbol
_atom_type_description
_atom_type_scat_dispersion_real
_atom_type_scat_dispersion_imag
_atom_type_scat_source
C C 0.0033 0.0016 'International Tables Vol C Tables 4.2.6.8 and 6.1.1.4'
H H 0.0000 0.0000 'International Tables Vol C Tables 4.2.6.8 and 6.1.1.4'
N N 0.0061 0.0033 'International Tables Vol C Tables 4.2.6.8 and 6.1.1.4'
O O 0.0106 0.0060 'International Tables Vol C Tables 4.2.6.8 and 6.1.1.4'
Cl Cl 0.1484 0.1585 'International Tables Vol C Tables 4.2.6.8 and 6.1.1.4'

loop_
_geom_angle_atom_site_label_1
_geom_angle_atom_site_label_2
_geom_angle_atom_site_label_3
_geom_angle
_geom_angle_site_symmetry_1
_geom_angle_site_symmetry_3
_geom_angle_publ_flag
O1 C1 C2 127.2(2) . . ?
O1 C1 C16 126.2(2) . . ?
C2 C1 C16 106.6(2) . . ?
C3 C2 C7 121.6(2) . . ?
C3 C2 C1 127.6(2) . . ?
C7 C2 C1 110.6(2) . . ?
C53 O3 C23 117.88(18) . . ?
C2 C3 C4 119.8(2) . . ?
C2 C3 H3 120.1 . . ?
C4 C3 H3 120.1 . . ?
C53 O4 C54 112.5(2) . . ?
C3 C4 C5 118.0(2) . . ?
C3 C4 C17 119.8(2) . . ?
C5 C4 C17 122.0(2) . . ?
C55 O5 C26 117.29(18) . . ?
C6 C5 C4 122.3(2) . . ?
C6 C5 H5 118.9 . . ?
C4 C5 H5 118.9 . . ?
C7 C6 C5 118.7(2) . . ?
C7 C6 H6 120.6 . . ?
C5 C6 H6 120.6 . . ?
C55 O6 C56 112.8(2) . . ?
C2 C7 C6 119.5(2) . . ?
C2 C7 C8 111.5(2) . . ?
C6 C7 C8 128.8(2) . . ?
C57 O7 C41 118.41(18) . . ?
C7 C8 C9 110.19(19) . . ?
C7 C8 C16 103.34(19) . . ?
C9 C8 C16 106.04(18) . . ?
C7 C8 H8 112.2 . . ?
C9 C8 H8 112.2 . . ?
C16 C8 H8 112.2 . . ?
C57 O8 C58 112.1(2) . . ?
O2 C9 C10 127.2(2) . . ?
O2 C9 C8 126.1(2) . . ?
C10 C9 C8 106.69(19) . . ?
C15 C16 C1 109.3(2) . . ?
C15 C16 C8 103.52(19) . . ?
C1 C16 C8 106.59(19) . . ?
C15 C16 H16 112.3 . . ?
C1 C16 H16 112.3 . . ?
C8 C16 H16 112.3 . . ?
C22 C17 C18 117.3(2) . . ?
C22 C17 C4 122.4(2) . . ?
C18 C17 C4 120.1(2) . . ?
C19 C18 C17 121.3(2) . . ?
C19 C18 H18 119.3 . . ?
C17 C18 H18 119.3 . . ?
C18 C19 C20 121.4(2) . . ?
C18 C19 H19 119.3 . . ?
C20 C19 H19 119.3 . . ?
C20 C21 C22 121.7(2) . . ?
C20 C21 H21 119.1 . . ?
C22 C21 H21 119.1 . . ?
C21 C20 C19 117.0(2) . . ?
C21 C20 C23 124.2(2) . . ?
C19 C20 C23 118.8(2) . . ?
O3 C23 C20 110.07(18) . . ?
O3 C23 C24 102.90(18) . . ?
C20 C23 C24 110.34(19) . . ?
O3 C23 C28 110.84(18) . . ?
C20 C23 C28 115.1(2) . . ?
C24 C23 C28 106.84(19) . . ?
C17 C22 C21 120.7(2) . . ?
C17 C22 H22 119.6 . . ?
C21 C22 H22 119.6 . . ?
O5 C26 C29 110.95(18) . . ?
O5 C26 C27 111.98(19) . . ?
C29 C26 C27 111.69(19) . . ?
O5 C26 C25 103.85(18) . . ?
C29 C26 C25 108.07(19) . . ?
C27 C26 C25 109.9(2) . . ?
C24 C25 C26 112.32(19) . . ?
C24 C25 H25A 109.1 . . ?
C26 C25 H25A 109.1 . . ?
C24 C25 H25B 109.1 . . ?
C26 C25 H25B 109.1 . . ?
H25A C25 H25B 107.9 . . ?
C25 C24 C23 111.27(19) . . ?
C25 C24 H24A 109.4 . . ?
C23 C24 H24A 109.4 . . ?
C25 C24 H24B 109.4 . . ?
C23 C24 H24B 109.4 . . ?
H24A C24 H24B 108.0 . . ?
C27 C28 C23 113.89(19) . . ?
C27 C28 H28A 108.8 . . ?
C23 C28 H28A 108.8 . . ?
C27 C28 H28B 108.8 . . ?
C23 C28 H28B 108.8 . . ?
H28A C28 H28B 107.7 . . ?
C28 C27 C26 114.74(19) . . ?
C28 C27 H27A 108.6 . . ?
C26 C27 H27A 108.6 . . ?
C28 C27 H27B 108.6 . . ?
C26 C27 H27B 108.6 . . ?
H27A C27 H27B 107.6 . . ?
C34 C29 C30 116.2(2) . . ?
C34 C29 C26 119.1(2) . . ?
C30 C29 C26 124.5(2) . . ?
C31 C30 C29 121.8(2) . . ?
C31 C30 H30 119.1 . . ?
C29 C30 H30 119.1 . . ?
C30 C31 C32 121.1(2) . . ?
C30 C31 H31 119.4 . . ?
C32 C31 H31 119.4 . . ?
C33 C32 C31 116.5(2) . . ?
C33 C32 C35 118.7(2) . . ?
C31 C32 C35 124.6(2) . . ?
C34 C33 C32 122.5(2) . . ?
C34 C33 H33 118.8 . . ?
C32 C33 H33 118.8 . . ?
C33 C34 C29 121.6(2) . . ?
C33 C34 H34 119.2 . . ?
C29 C34 H34 119.2 . . ?
C36 C35 C40 116.9(2) . . ?
C36 C35 C32 124.7(2) . . ?
C40 C35 C32 118.4(2) . . ?
C35 C36 C37 121.9(2) . . ?
C35 C36 H36 119.1 . . ?
C37 C36 H36 119.1 . . ?
C38 C37 C36 121.0(2) . . ?
C38 C37 H37 119.5 . . ?
C36 C37 H37 119.5 . . ?
C37 C38 C39 116.6(2) . . ?
C37 C38 C41 124.0(2) . . ?
C39 C38 C41 119.2(2) . . ?
C40 C39 C38 122.2(2) . . ?
C40 C39 H39 118.9 . . ?
C38 C39 H39 118.9 . . ?
C39 C40 C35 121.3(2) . . ?
C39 C40 H40 119.4 . . ?
C35 C40 H40 119.4 . . ?
O7 C41 C46 103.49(18) . . ?
O7 C41 C38 110.83(19) . . ?
C46 C41 C38 107.76(19) . . ?
O7 C41 C42 111.96(18) . . ?
C46 C41 C42 111.0(2) . . ?
C38 C41 C42 111.40(19) . . ?
C43 C42 C41 114.07(19) . . ?
C43 C42 H42A 108.7 . . ?
C41 C42 H42A 108.7 . . ?
C43 C42 H42B 108.7 . . ?
C41 C42 H42B 108.7 . . ?
H42A C42 H42B 107.6 . . ?
C42 C43 C44 112.52(19) . . ?
C42 C43 H43A 109.1 . . ?
C44 C43 H43A 109.1 . . ?
C42 C43 H43B 109.1 . . ?
C44 C43 H43B 109.1 . . ?
H43A C43 H43B 107.8 . . ?
O9 C44 C43 102.1(2) . . ?
O9B C44 C43 117.7(12) . . ?
O9 C44 C45 109.3(2) . . ?
O9B C44 C45 103.0(10) . . ?
C43 C44 C45 106.1(2) . . ?
O9 C44 C47 113.2(2) . . ?
O9B C44 C47 104.3(12) . . ?
C43 C44 C47 113.2(2) . . ?
C45 C44 C47 112.25(19) . . ?
C46 C45 C44 112.05(19) . . ?
C46 C45 H45A 109.2 . . ?
C44 C45 H45A 109.2 . . ?
C46 C45 H45B 109.2 . . ?
C44 C45 H45B 109.2 . . ?
H45A C45 H45B 107.9 . . ?
C45 C46 C41 113.96(19) . . ?
C45 C46 H46A 108.8 . . ?
C41 C46 H46A 108.8 . . ?
C45 C46 H46B 108.8 . . ?
C41 C46 H46B 108.8 . . ?
H46A C46 H46B 107.7 . . ?
C48 C47 C52 116.3(2) . . ?
C48 C47 C44 121.0(2) . . ?
C52 C47 C44 122.7(2) . . ?
C47 C48 C49 122.2(2) . . ?
C47 C48 H48 118.9 . . ?
C49 C48 H48 118.9 . . ?
C48 C49 C50 121.7(2) . . ?
C48 C49 H49 119.2 . . ?
C50 C49 H49 119.2 . . ?
C51 C50 C49 115.5(2) . . ?
C51 C50 C12 122.9(2) . . ?
C49 C50 C12 121.6(2) . . ?
C52 C51 C50 122.4(2) . . ?
C52 C51 H51 118.8 . . ?
C50 C51 H51 118.8 . . ?
C14 C15 C10 119.3(2) . . ?
C14 C15 C16 128.7(2) . . ?
C10 C15 C16 112.0(2) . . ?
C47 C52 C51 121.6(2) . . ?
C47 C52 H52 119.2 . . ?
C51 C52 H52 119.2 . . ?
O3 C53 O4 114.2(2) . . ?
O3 C53 H53A 108.7 . . ?
O4 C53 H53A 108.7 . . ?
O3 C53 H53B 108.7 . . ?
O4 C53 H53B 108.7 . . ?
H53A C53 H53B 107.6 . . ?
O4 C54 H54A 109.5 . . ?
O4 C54 H54B 109.5 . . ?
H54A C54 H54B 109.5 . . ?
O4 C54 H54C 109.5 . . ?
H54A C54 H54C 109.5 . . ?
H54B C54 H54C 109.5 . . ?
O6 C55 O5 113.4(2) . . ?
O6 C55 H55A 108.9 . . ?
O5 C55 H55A 108.9 . . ?
O6 C55 H55B 108.9 . . ?
O5 C55 H55B 108.9 . . ?
H55A C55 H55B 107.7 . . ?
O6 C56 H56A 109.5 . . ?
O6 C56 H56B 109.5 . . ?
H56A C56 H56B 109.5 . . ?
O6 C56 H56C 109.5 . . ?
H56A C56 H56C 109.5 . . ?
H56B C56 H56C 109.5 . . ?
O8 C57 O7 112.8(2) . . ?
O8 C57 H57A 109.0 . . ?
O7 C57 H57A 109.0 . . ?
O8 C57 H57B 109.0 . . ?
O7 C57 H57B 109.0 . . ?
H57A C57 H57B 107.8 . . ?
O8 C58 H58A 109.5 . . ?
O8 C58 H58B 109.5 . . ?
H58A C58 H58B 109.5 . . ?
O8 C58 H58C 109.5 . . ?
H58A C58 H58C 109.5 . . ?
H58B C58 H58C 109.5 . . ?
C11 C12 C13 117.0(2) . . ?
C11 C12 C50 121.1(2) . . ?
C13 C12 C50 121.8(2) . . ?
C14 C13 C12 123.4(2) . . ?
C14 C13 H13 118.3 . . ?
C12 C13 H13 118.3 . . ?
C13 C14 C15 118.5(2) . . ?
C13 C14 H14 120.8 . . ?
C15 C14 H14 120.8 . . ?
C15 C10 C11 122.1(2) . . ?
C15 C10 C9 110.1(2) . . ?
C11 C10 C9 127.9(2) . . ?
C10 C11 C12 119.7(2) . . ?
C10 C11 H11 120.1 . . ?
C12 C11 H11 120.1 . . ?
C59 O9 C44 116.4(3) . . ?
O10 C59 O9 113.2(3) . . ?
O10 C59 H59A 108.9 . . ?
O9 C59 H59A 108.9 . . ?
O10 C59 H59B 108.9 . . ?
O9 C59 H59B 108.9 . . ?
H59A C59 H59B 107.8 . . ?
C59 O10 C60 111.9(3) . . ?
O10 C60 H60A 109.5 . . ?
O10 C60 H60B 109.5 . . ?
H60A C60 H60B 109.5 . . ?
O10 C60 H60C 109.5 . . ?
H60A C60 H60C 109.5 . . ?
H60B C60 H60C 109.5 . . ?
C59B O9B C44 115.4(19) . . ?
O9B C59B O10B 101(3) . . ?
O9B C59B H59C 111.6 . . ?
O10B C59B H59C 111.6 . . ?
O9B C59B H59D 111.6 . . ?
O10B C59B H59D 111.6 . . ?
H59C C59B H59D 109.4 . . ?
C59B O10B C60B 112(2) . . ?
O10B C60B H60D 109.5 . . ?
O10B C60B H60E 109.5 . . ?
H60D C60B H60E 109.5 . . ?
O10B C60B H60F 109.5 . . ?
H60D C60B H60F 109.5 . . ?
H60E C60B H60F 109.5 . . ?
C5A N1 C1A 119.1(3) . . ?
N1 C1A C2A 120.9(3) . . ?
N1 C1A C1A 113.7(3) . 2_666 ?
C2A C1A C1A 125.3(4) . 2_666 ?
C1A C2A C3A 119.0(3) . . ?
C1A C2A H2A 120.5 . . ?
C3A C2A H2A 120.5 . . ?
C4A C3A C2A 119.6(3) . . ?
C4A C3A H3A 120.2 . . ?
C2A C3A H3A 120.2 . . ?
C3A C4A C5A 119.3(3) . . ?
C3A C4A H4A 120.3 . . ?
C5A C4A H4A 120.3 . . ?
N1 C5A C4A 122.1(3) . . ?
N1 C5A H5A 119.0 . . ?
C4A C5A H5A 119.0 . . ?
Cl1_1 C1_1 Cl2_1 104.6(14) . . ?
Cl1_1 C1_1 H1A_1 110.8 . . ?
Cl2_1 C1_1 H1A_1 110.8 . . ?
Cl1_1 C1_1 H1AB_1 110.8 . . ?
Cl2_1 C1_1 H1AB_1 110.8 . . ?
H1A_1 C1_1 H1AB_1 108.9 . . ?

loop_
_geom_bond_atom_site_label_1
_geom_bond_atom_site_label_2
_geom_bond_distance
_geom_bond_site_symmetry_2
_geom_bond_publ_flag
O1 C1 1.217(3) . ?
C1 C2 1.481(3) . ?
C1 C16 1.526(3) . ?
O2 C9 1.210(3) . ?
C2 C3 1.392(3) . ?
C2 C7 1.392(3) . ?
O3 C53 1.404(3) . ?
O3 C23 1.457(3) . ?
C3 C4 1.398(3) . ?
C3 H3 0.9500 . ?
O4 C53 1.408(3) . ?
O4 C54 1.424(3) . ?
C4 C5 1.406(3) . ?
C4 C17 1.496(3) . ?
O5 C55 1.409(3) . ?
O5 C26 1.449(3) . ?
C5 C6 1.394(3) . ?
C5 H5 0.9500 . ?
C6 C7 1.392(3) . ?
C6 H6 0.9500 . ?
O6 C55 1.408(3) . ?
O6 C56 1.431(3) . ?
C7 C8 1.527(3) . ?
O7 C57 1.415(3) . ?
O7 C41 1.455(3) . ?
C8 C9 1.533(3) . ?
C8 C16 1.559(3) . ?
C8 H8 1.0000 . ?
O8 C57 1.406(3) . ?
O8 C58 1.432(3) . ?
C9 C10 1.481(3) . ?
C16 C15 1.518(3) . ?
C16 H16 1.0000 . ?
C17 C22 1.389(3) . ?
C17 C18 1.400(3) . ?
C18 C19 1.383(3) . ?
C18 H18 0.9500 . ?
C19 C20 1.396(3) . ?
C19 H19 0.9500 . ?
C21 C20 1.387(3) . ?
C21 C22 1.399(3) . ?
C21 H21 0.9500 . ?
C20 C23 1.530(3) . ?
C23 C24 1.537(3) . ?
C23 C28 1.540(3) . ?
C22 H22 0.9500 . ?
C26 C29 1.528(3) . ?
C26 C27 1.537(3) . ?
C26 C25 1.540(3) . ?
C25 C24 1.524(3) . ?
C25 H25A 0.9900 . ?
C25 H25B 0.9900 . ?
C24 H24A 0.9900 . ?
C24 H24B 0.9900 . ?
C28 C27 1.534(3) . ?
C28 H28A 0.9900 . ?
C28 H28B 0.9900 . ?
C27 H27A 0.9900 . ?
C27 H27B 0.9900 . ?
C29 C34 1.390(4) . ?
C29 C30 1.403(3) . ?
C30 C31 1.390(3) . ?
C30 H30 0.9500 . ?
C31 C32 1.393(3) . ?
C31 H31 0.9500 . ?
C32 C33 1.383(3) . ?
C32 C35 1.487(3) . ?
C33 C34 1.379(3) . ?
C33 H33 0.9500 . ?
C34 H34 0.9500 . ?
C35 C36 1.385(3) . ?
C35 C40 1.398(3) . ?
C36 C37 1.399(3) . ?
C36 H36 0.9500 . ?
C37 C38 1.390(3) . ?
C37 H37 0.9500 . ?
C38 C39 1.400(3) . ?
C38 C41 1.532(3) . ?
C39 C40 1.376(3) . ?
C39 H39 0.9500 . ?
C40 H40 0.9500 . ?
C41 C46 1.528(3) . ?
C41 C42 1.549(3) . ?
C42 C43 1.527(3) . ?
C42 H42A 0.9900 . ?
C42 H42B 0.9900 . ?
C43 C44 1.531(3) . ?
C43 H43A 0.9900 . ?
C43 H43B 0.9900 . ?
C44 O9 1.464(4) . ?
C44 O9B 1.478(17) . ?
C44 C45 1.533(3) . ?
C44 C47 1.534(3) . ?
C45 C46 1.528(3) . ?
C45 H45A 0.9900 . ?
C45 H45B 0.9900 . ?
C46 H46A 0.9900 . ?
C46 H46B 0.9900 . ?
C47 C48 1.380(3) . ?
C47 C52 1.384(3) . ?
C48 C49 1.388(3) . ?
C48 H48 0.9500 . ?
C49 C50 1.392(3) . ?
C49 H49 0.9500 . ?
C50 C51 1.391(3) . ?
C50 C12 1.494(3) . ?
C51 C52 1.384(3) . ?
C51 H51 0.9500 . ?
C15 C14 1.391(3) . ?
C15 C10 1.393(3) . ?
C52 H52 0.9500 . ?
C53 H53A 0.9900 . ?
C53 H53B 0.9900 . ?
C54 H54A 0.9800 . ?
C54 H54B 0.9800 . ?
C54 H54C 0.9800 . ?
C55 H55A 0.9900 . ?
C55 H55B 0.9900 . ?
C56 H56A 0.9800 . ?
C56 H56B 0.9800 . ?
C56 H56C 0.9800 . ?
C57 H57A 0.9900 . ?
C57 H57B 0.9900 . ?
C58 H58A 0.9800 . ?
C58 H58B 0.9800 . ?
C58 H58C 0.9800 . ?
C12 C11 1.395(3) . ?
C12 C13 1.418(3) . ?
C13 C14 1.382(3) . ?
C13 H13 0.9500 . ?
C14 H14 0.9500 . ?
C10 C11 1.394(3) . ?
C11 H11 0.9500 . ?
O9 C59 1.422(4) . ?
C59 O10 1.411(7) . ?
C59 H59A 0.9900 . ?
C59 H59B 0.9900 . ?
O10 C60 1.412(8) . ?
C60 H60A 0.9800 . ?
C60 H60B 0.9800 . ?
C60 H60C 0.9800 . ?
O9B C59B 1.413(17) . ?
C59B O10B 1.416(17) . ?
C59B H59C 0.9900 . ?
C59B H59D 0.9900 . ?
O10B C60B 1.42(2) . ?
C60B H60D 0.9800 . ?
C60B H60E 0.9800 . ?
C60B H60F 0.9800 . ?
N1 C5A 1.326(4) . ?
N1 C1A 1.370(4) . ?
C1A C2A 1.372(4) . ?
C1A C1A 1.458(6) 2_666 ?
C2A C3A 1.413(5) . ?
C2A H2A 0.9500 . ?
C3A C4A 1.333(5) . ?
C3A H3A 0.9500 . ?
C4A C5A 1.406(4) . ?
C4A H4A 0.9500 . ?
C5A H5A 0.9500 . ?
Cl1_1 C1_1 1.782(10) . ?
Cl2_1 C1_1 1.789(10) . ?
C1_1 H1A_1 0.9900 . ?
C1_1 H1AB_1 0.9900 . ?

loop_
_geom_torsion_atom_site_label_1
_geom_torsion_atom_site_label_2
_geom_torsion_atom_site_label_3
_geom_torsion_atom_site_label_4
_geom_torsion
_geom_torsion_site_symmetry_1
_geom_torsion_site_symmetry_2
_geom_torsion_site_symmetry_3
_geom_torsion_site_symmetry_4
_geom_torsion_publ_flag
O1 C1 C2 C3 11.0(4) . . . . ?
C16 C1 C2 C3 -166.7(2) . . . . ?
O1 C1 C2 C7 -174.0(2) . . . . ?
C16 C1 C2 C7 8.3(3) . . . . ?
C7 C2 C3 C4 1.0(4) . . . . ?
C1 C2 C3 C4 175.5(2) . . . . ?
C2 C3 C4 C5 1.2(3) . . . . ?
C2 C3 C4 C17 -173.4(2) . . . . ?
C3 C4 C5 C6 -1.7(4) . . . . ?
C17 C4 C5 C6 172.7(2) . . . . ?
C4 C5 C6 C7 0.0(4) . . . . ?
C3 C2 C7 C6 -2.7(3) . . . . ?
C1 C2 C7 C6 -178.1(2) . . . . ?
C3 C2 C7 C8 173.9(2) . . . . ?
C1 C2 C7 C8 -1.4(3) . . . . ?
C5 C6 C7 C2 2.2(3) . . . . ?
C5 C6 C7 C8 -173.8(2) . . . . ?
C2 C7 C8 C9 -118.7(2) . . . . ?
C6 C7 C8 C9 57.6(3) . . . . ?
C2 C7 C8 C16 -5.8(3) . . . . ?
C6 C7 C8 C16 170.5(2) . . . . ?
C7 C8 C9 O2 -82.6(3) . . . . ?
C16 C8 C9 O2 166.2(2) . . . . ?
C7 C8 C9 C10 98.0(2) . . . . ?
C16 C8 C9 C10 -13.2(2) . . . . ?
O1 C1 C16 C15 -78.1(3) . . . . ?
C2 C1 C16 C15 99.7(2) . . . . ?
O1 C1 C16 C8 170.6(2) . . . . ?
C2 C1 C16 C8 -11.6(2) . . . . ?
C7 C8 C16 C15 -104.8(2) . . . . ?
C9 C8 C16 C15 11.1(2) . . . . ?
C7 C8 C16 C1 10.5(2) . . . . ?
C9 C8 C16 C1 126.4(2) . . . . ?
C3 C4 C17 C22 151.9(2) . . . . ?
C5 C4 C17 C22 -22.5(3) . . . . ?
C3 C4 C17 C18 -23.5(3) . . . . ?
C5 C4 C17 C18 162.1(2) . . . . ?
C22 C17 C18 C19 -5.7(3) . . . . ?
C4 C17 C18 C19 169.9(2) . . . . ?
C17 C18 C19 C20 -0.1(4) . . . . ?
C22 C21 C20 C19 -5.6(3) . . . . ?
C22 C21 C20 C23 172.4(2) . . . . ?
C18 C19 C20 C21 5.7(3) . . . . ?
C18 C19 C20 C23 -172.4(2) . . . . ?
C53 O3 C23 C20 -51.2(3) . . . . ?
C53 O3 C23 C24 -168.8(2) . . . . ?
C53 O3 C23 C28 77.3(2) . . . . ?
C21 C20 C23 O3 120.6(2) . . . . ?
C19 C20 C23 O3 -61.5(3) . . . . ?
C21 C20 C23 C24 -126.5(2) . . . . ?
C19 C20 C23 C24 51.4(3) . . . . ?
C21 C20 C23 C28 -5.5(3) . . . . ?
C19 C20 C23 C28 172.4(2) . . . . ?
C18 C17 C22 C21 5.8(3) . . . . ?
C4 C17 C22 C21 -169.7(2) . . . . ?
C20 C21 C22 C17 -0.1(4) . . . . ?
C55 O5 C26 C29 73.5(2) . . . . ?
C55 O5 C26 C27 -52.0(3) . . . . ?
C55 O5 C26 C25 -170.62(18) . . . . ?
O5 C26 C25 C24 68.1(2) . . . . ?
C29 C26 C25 C24 -174.00(19) . . . . ?
C27 C26 C25 C24 -51.9(3) . . . . ?
C26 C25 C24 C23 61.7(3) . . . . ?
O3 C23 C24 C25 -177.30(18) . . . . ?
C20 C23 C24 C25 65.3(3) . . . . ?
C28 C23 C24 C25 -60.5(2) . . . . ?
O3 C23 C28 C27 166.20(18) . . . . ?
C20 C23 C28 C27 -68.1(3) . . . . ?
C24 C23 C28 C27 54.8(3) . . . . ?
C23 C28 C27 C26 -50.1(3) . . . . ?
O5 C26 C27 C28 -68.7(3) . . . . ?
C29 C26 C27 C28 166.1(2) . . . . ?
C25 C26 C27 C28 46.2(3) . . . . ?
O5 C26 C29 C34 179.9(2) . . . . ?
C27 C26 C29 C34 -54.4(3) . . . . ?
C25 C26 C29 C34 66.7(3) . . . . ?
O5 C26 C29 C30 5.8(3) . . . . ?
C27 C26 C29 C30 131.5(2) . . . . ?
C25 C26 C29 C30 -107.5(3) . . . . ?
C34 C29 C30 C31 -2.8(3) . . . . ?
C26 C29 C30 C31 171.5(2) . . . . ?
C29 C30 C31 C32 -2.5(4) . . . . ?
C30 C31 C32 C33 6.2(4) . . . . ?
C30 C31 C32 C35 -169.2(2) . . . . ?
C31 C32 C33 C34 -4.8(4) . . . . ?
C35 C32 C33 C34 170.9(2) . . . . ?
C32 C33 C34 C29 -0.5(4) . . . . ?
C30 C29 C34 C33 4.3(4) . . . . ?
C26 C29 C34 C33 -170.4(2) . . . . ?
C33 C32 C35 C36 144.9(2) . . . . ?
C31 C32 C35 C36 -39.7(4) . . . . ?
C33 C32 C35 C40 -35.0(3) . . . . ?
C31 C32 C35 C40 140.3(3) . . . . ?
C40 C35 C36 C37 3.1(3) . . . . ?
C32 C35 C36 C37 -176.8(2) . . . . ?
C35 C36 C37 C38 -1.6(4) . . . . ?
C36 C37 C38 C39 -0.9(3) . . . . ?
C36 C37 C38 C41 173.3(2) . . . . ?
C37 C38 C39 C40 1.8(4) . . . . ?
C41 C38 C39 C40 -172.7(2) . . . . ?
C38 C39 C40 C35 -0.3(4) . . . . ?
C36 C35 C40 C39 -2.2(4) . . . . ?
C32 C35 C40 C39 177.7(2) . . . . ?
C57 O7 C41 C46 -167.18(19) . . . . ?
C57 O7 C41 C38 77.5(2) . . . . ?
C57 O7 C41 C42 -47.5(3) . . . . ?
C37 C38 C41 O7 6.6(3) . . . . ?
C39 C38 C41 O7 -179.3(2) . . . . ?
C37 C38 C41 C46 -106.0(3) . . . . ?
C39 C38 C41 C46 68.1(3) . . . . ?
C37 C38 C41 C42 132.0(2) . . . . ?
C39 C38 C41 C42 -53.9(3) . . . . ?
O7 C41 C42 C43 -70.5(3) . . . . ?
C46 C41 C42 C43 44.6(3) . . . . ?
C38 C41 C42 C43 164.7(2) . . . . ?
C41 C42 C43 C44 -54.1(3) . . . . ?
C42 C43 C44 O9 174.5(2) . . . . ?
C42 C43 C44 O9B 174.6(12) . . . . ?
C42 C43 C44 C45 60.0(2) . . . . ?
C42 C43 C44 C47 -63.5(3) . . . . ?
O9 C44 C45 C46 -170.4(2) . . . . ?
O9B C44 C45 C46 174.8(13) . . . . ?
C43 C44 C45 C46 -61.0(2) . . . . ?
C47 C44 C45 C46 63.1(3) . . . . ?
C44 C45 C46 C41 56.4(3) . . . . ?
O7 C41 C46 C45 74.6(2) . . . . ?
C38 C41 C46 C45 -167.97(19) . . . . ?
C42 C41 C46 C45 -45.7(3) . . . . ?
O9 C44 C47 C48 87.1(3) . . . . ?
O9B C44 C47 C48 100.7(11) . . . . ?
C43 C44 C47 C48 -28.5(3) . . . . ?
C45 C44 C47 C48 -148.5(2) . . . . ?
O9 C44 C47 C52 -95.6(3) . . . . ?
O9B C44 C47 C52 -82.0(11) . . . . ?
C43 C44 C47 C52 148.8(2) . . . . ?
C45 C44 C47 C52 28.8(3) . . . . ?
C52 C47 C48 C49 -3.7(4) . . . . ?
C44 C47 C48 C49 173.8(2) . . . . ?
C47 C48 C49 C50 -0.1(4) . . . . ?
C48 C49 C50 C51 4.1(4) . . . . ?
C48 C49 C50 C12 -174.8(2) . . . . ?
C49 C50 C51 C52 -4.5(4) . . . . ?
C12 C50 C51 C52 174.4(2) . . . . ?
C1 C16 C15 C14 59.7(3) . . . . ?
C8 C16 C15 C14 173.0(2) . . . . ?
C1 C16 C15 C10 -118.6(2) . . . . ?
C8 C16 C15 C10 -5.3(3) . . . . ?
C48 C47 C52 C51 3.4(4) . . . . ?
C44 C47 C52 C51 -174.1(2) . . . . ?
C50 C51 C52 C47 0.8(4) . . . . ?
C23 O3 C53 O4 -75.2(3) . . . . ?
C54 O4 C53 O3 -66.1(3) . . . . ?
C56 O6 C55 O5 66.0(3) . . . . ?
C26 O5 C55 O6 91.4(2) . . . . ?
C58 O8 C57 O7 68.9(3) . . . . ?
C41 O7 C57 O8 91.7(2) . . . . ?
C51 C50 C12 C11 1.1(4) . . . . ?
C49 C50 C12 C11 179.9(2) . . . . ?
C51 C50 C12 C13 -175.9(2) . . . . ?
C49 C50 C12 C13 3.0(4) . . . . ?
C11 C12 C13 C14 -0.9(4) . . . . ?
C50 C12 C13 C14 176.1(2) . . . . ?
C12 C13 C14 C15 -0.6(4) . . . . ?
C10 C15 C14 C13 1.8(3) . . . . ?
C16 C15 C14 C13 -176.4(2) . . . . ?
C14 C15 C10 C11 -1.5(3) . . . . ?
C16 C15 C10 C11 177.0(2) . . . . ?
C14 C15 C10 C9 178.5(2) . . . . ?
C16 C15 C10 C9 -3.0(3) . . . . ?
O2 C9 C10 C15 -169.1(2) . . . . ?
C8 C9 C10 C15 10.3(3) . . . . ?
O2 C9 C10 C11 10.9(4) . . . . ?
C8 C9 C10 C11 -169.7(2) . . . . ?
C15 C10 C11 C12 -0.1(3) . . . . ?
C9 C10 C11 C12 179.9(2) . . . . ?
C13 C12 C11 C10 1.2(3) . . . . ?
C50 C12 C11 C10 -175.8(2) . . . . ?
C43 C44 O9 C59 174.7(3) . . . . ?
C45 C44 O9 C59 -73.3(4) . . . . ?
C47 C44 O9 C59 52.7(4) . . . . ?
C44 O9 C59 O10 -94.8(4) . . . . ?
O9 C59 O10 C60 -62.9(4) . . . . ?
C43 C44 O9B C59B 74(3) . . . . ?
C45 C44 O9B C59B -170(2) . . . . ?
C47 C44 O9B C59B -53(2) . . . . ?
C44 O9B C59B O10B 109(3) . . . . ?
O9B C59B O10B C60B 73(5) . . . . ?
C5A N1 C1A C2A -0.1(4) . . . . ?
C5A N1 C1A C1A 176.8(3) . . . 2_666 ?
N1 C1A C2A C3A 0.2(4) . . . . ?
C1A C1A C2A C3A -176.3(3) 2_666 . . . ?
C1A C2A C3A C4A -0.5(5) . . . . ?
C2A C3A C4A C5A 0.6(5) . . . . ?
C1A N1 C5A C4A 0.2(5) . . . . ?
C3A C4A C5A N1 -0.4(5) . . . . ?
